data_1509080
loop_
_publ_author_name
'Ishii, M.'
'Wada, H.'
'Sakamaki, K.'

_publ_section_title
;
 Electrochemical and structural characterization of silver hafnium sulfide
 cathodes
;
_journal_name_full 'Solid State Ionics'
_journal_page_first 469
_journal_page_last 472
_journal_volume 136
_journal_year 2000
_chemical_formula_sum 'Ag0.25 Hf3 Li5 S8'
_chemical_name_systematic 'Lithium silver hafnium sulfide (5/0.25/3/8)'
_space_group_IT_number 212
_symmetry_space_group_name_Hall 'P 4acd 2ab 3'
_symmetry_space_group_name_H-M 'P 43 3 2'
_cell_angle_alpha 90
_cell_angle_beta 90
_cell_angle_gamma 90
_cell_formula_units_Z 4
_cell_length_a 10.4263
_cell_length_b 10.4263
_cell_length_c 10.4263
_cell_volume 1133.419
_citation_journal_id_ASTM SSIOD3
_cod_data_source_file silver0-1_40.cif
_cod_data_source_block Ag0.25Hf3Li5S8
_cod_database_code 1509080

loop_
_symmetry_equiv_pos_as_xyz
x,y,z
-y+3/4,x+1/4,z+3/4
-x+1/2,-y,z+1/2
y+3/4,-x+3/4,z+1/4
x+1/2,-y+1/2,-z
y+1/4,x+3/4,-z+3/4
-x,y+1/2,-z+1/2
-y+1/4,-x+1/4,-z+1/4
z,x,y
-x+3/4,z+1/4,y+3/4
-z+1/2,-x,y+1/2
x+3/4,-z+3/4,y+1/4
z+1/2,-x+1/2,-y
x+1/4,z+3/4,-y+3/4
-z,x+1/2,-y+1/2
-x+1/4,-z+1/4,-y+1/4
y,z,x
y+1/2,-z+1/2,-x
z+1/4,y+3/4,-x+3/4
-y,z+1/2,-x+1/2
-z+1/4,-y+1/4,-x+1/4
-y+1/2,-z,x+1/2
z+3/4,-y+3/4,x+1/4
-z+3/4,y+1/4,x+3/4

loop_
_atom_site_label
_atom_site_type_symbol
_atom_site_fract_x
_atom_site_fract_y
_atom_site_fract_z
_atom_site_occupancy
S2 S-2 0.378 0.125 0.123 1
Hf1 Hf+3 0.125 0.369 0.881 1
Li2 Li+1 0.5 0.5 0.5 1
Ag1 Ag 0.625 0.625 0.625 0.25
Li3 Li+1 0.125 0.59 0.66 0.333
S1 S-2 0.873 0.873 0.873 1
Li1 Li+1 0 0 0 1
